data_7131392
loop_
_publ_author_name
'Bakanas, Ian'
'Tang, Jess C.'
'Sarpong, Richmond'

_publ_section_title
;
 Skeletal diversification by C-C cleavage to access bicyclic frameworks
 from a common tricyclooctane intermediate.
;
_journal_issue 26
_journal_name_full 'Chemical communications (Cambridge, England)'
_journal_page_first 3858
_journal_page_last 3861
_journal_paper_doi 10.1039/d3cc00945a
_journal_volume 59
_journal_year 2023
_chemical_formula_moiety 'C11 H18 O2'
_chemical_formula_sum 'C11 H18 O2'
_chemical_formula_weight 182.25
_space_group_crystal_system tetragonal
_space_group_IT_number 102
_space_group_name_Hall 'P 4n -2n'
_space_group_name_H-M_alt 'P 42 n m'
_atom_sites_solution_hydrogens geom
_atom_sites_solution_primary dual
_audit_creation_date 2022-12-13
_audit_creation_method
;
Olex2 1.5
(compiled 2022.04.07 svn.rca3783a0 for OlexSys, GUI svn.r6498)
;
_audit_update_record
;
2023-01-03 deposited with the CCDC.	2023-03-08 downloaded from the CCDC.
;
_cell_angle_alpha 90
_cell_angle_beta 90
_cell_angle_gamma 90
_cell_formula_units_Z 12
_cell_length_a 23.5301(3)
_cell_length_b 23.5301(3)
_cell_length_c 5.98071(11)
_cell_measurement_reflns_used 17157
_cell_measurement_temperature 100.00
_cell_measurement_theta_max 74.4970
_cell_measurement_theta_min 3.7280
_cell_volume 3311.31(9)
_computing_cell_refinement 'CrysAlisPro 1.171.42.72a (Rigaku OD, 2022)'
_computing_data_collection 'CrysAlisPro 1.171.42.72a (Rigaku OD, 2022)'
_computing_data_reduction 'CrysAlisPro 1.171.42.72a (Rigaku OD, 2022)'
_computing_molecular_graphics 'Olex2 1.5 (Dolomanov et al., 2009)'
_computing_publication_material 'Olex2 1.5 (Dolomanov et al., 2009)'
_computing_structure_refinement 'SHELXL 2014/7 (Sheldrick, 2015)'
_diffrn_ambient_temperature 100.00
_diffrn_detector 'Hybrid Pixel Array Detector'
_diffrn_detector_area_resol_mean 5.8140
_diffrn_detector_type 'Pilatus 200K'
_diffrn_measured_fraction_theta_full 1.000
_diffrn_measured_fraction_theta_max 0.998
_diffrn_measurement_details
;
List of Runs (angles in degrees, time in seconds):

  # Type    Start    End  Width  t~exp~   \w     \q     \k     \f   Frames
#--------------------------------------------------------------------------
  1  \w    -74.00  14.00   0.50    3.00    --    0.00 -53.00 -71.00  176
  2  \w    -14.00  74.00   0.50    3.00    --    0.00  53.00  73.00  176
  3  \w    -63.00 -26.00   0.50   13.00    -- -100.00  53.00  73.00   74
  4  \w   -174.00 -86.00   0.50   13.00    -- -100.00 -53.00 -71.00  176
  5  \w     26.00  57.00   0.50   13.00    --  100.18 -53.00 -71.00   62
  6  \w     86.00 174.00   0.50   13.00    --  100.18  53.00  73.00  176
  7  \w    -23.00  45.00   0.50    3.00    --    0.00  77.00 120.00  136
  8  \w    -23.00  45.00   0.50    3.00    --    0.00  77.00   0.00  136
  9  \w    -23.00  45.00   0.50    3.00    --    0.00  77.00-150.00  136
 10  \w    -54.00 -24.00   0.50   13.00    -- -100.00  45.00  30.00   60
 11  \w    -54.00 -24.00   0.50   13.00    -- -100.00  45.00 150.00   60
 12  \w    -74.00 -29.00   0.50   13.00    -- -100.00  61.00  90.00   90
 13  \w    -54.00 -24.00   0.50   13.00    -- -100.00  45.00   0.00   60
 14  \w    -54.00 -24.00   0.50   13.00    -- -100.00  45.00  60.00   60
 15  \w   -178.00 -86.00   0.50   13.00    -- -100.00 -30.00-120.00  184
 16  \w    -54.00 -24.00   0.50   13.00    -- -100.00  45.00 120.00   60
 17  \w   -178.00 -88.00   0.50   13.00    -- -100.00 -15.00 -30.00  180
 18  \w    -54.00 -24.00   0.50   13.00    -- -100.00  45.00-150.00   60
 19  \w    -74.00 -29.00   0.50   13.00    -- -100.00  61.00   0.00   90
 20  \w    -54.00 -24.00   0.50   13.00    -- -100.00  45.00-120.00   60
 21  \w     88.00 175.00   0.50   13.00    --  100.18  15.00 150.00  174
 22  \w     29.00  68.00   0.50   13.00    --  100.18 -61.00-150.00   78
 23  \w     29.00  68.00   0.50   13.00    --  100.18 -61.00 -90.00   78
 24  \w     29.00  68.00   0.50   13.00    --  100.18 -61.00 150.00   78
 25  \w     29.00  68.00   0.50   13.00    --  100.18 -61.00-180.00   78
 26  \w     87.00 175.00   0.50   13.00    --  100.18  30.00-180.00  176
 27  \w    -13.00  22.00   0.50    3.00    --    0.00  38.00 -60.00   70
 28  \w    -13.00  80.00   0.50    3.00    --    0.00  19.00-150.00  186
;
_diffrn_measurement_device 'four-circle diffractometer'
_diffrn_measurement_device_type 'ROD, Synergy Custom DW system, Pilatus 200K'
_diffrn_measurement_method '\w scans'
_diffrn_orient_matrix_type 'CrysAlisPro convention (1999,Acta A55,543-557)'
_diffrn_orient_matrix_UB_11 -0.0512103000
_diffrn_orient_matrix_UB_12 0.0407996000
_diffrn_orient_matrix_UB_13 0.0026490000
_diffrn_orient_matrix_UB_21 0.0113871000
_diffrn_orient_matrix_UB_22 0.0152355000
_diffrn_orient_matrix_UB_23 -0.2465029000
_diffrn_orient_matrix_UB_31 -0.0391817000
_diffrn_orient_matrix_UB_32 -0.0488828000
_diffrn_orient_matrix_UB_33 -0.0746586000
_diffrn_radiation_monochromator mirror
_diffrn_radiation_probe x-ray
_diffrn_radiation_type CuK\a
_diffrn_radiation_wavelength 1.54184
_diffrn_reflns_av_R_equivalents 0.0438
_diffrn_reflns_av_unetI/netI 0.0182
_diffrn_reflns_Laue_measured_fraction_full 1.000
_diffrn_reflns_Laue_measured_fraction_max 0.998
_diffrn_reflns_limit_h_max 27
_diffrn_reflns_limit_h_min -29
_diffrn_reflns_limit_k_max 24
_diffrn_reflns_limit_k_min -29
_diffrn_reflns_limit_l_max 7
_diffrn_reflns_limit_l_min -7
_diffrn_reflns_number 32348
_diffrn_reflns_point_group_measured_fraction_full 1.000
_diffrn_reflns_point_group_measured_fraction_max 0.998
_diffrn_reflns_theta_full 67.684
_diffrn_reflns_theta_max 75.282
_diffrn_reflns_theta_min 2.656
_diffrn_source 'Rotating-anode X-ray tube'
_diffrn_source_type 'Rigaku (Cu) X-ray Source'
_exptl_absorpt_coefficient_mu 0.583
_exptl_absorpt_correction_T_max 1.00000
_exptl_absorpt_correction_T_min 0.79637
_exptl_absorpt_correction_type multi-scan
_exptl_absorpt_process_details
;
CrysAlisPro 1.171.42.72a (Rigaku Oxford Diffraction, 2022)
Empirical absorption correction using spherical harmonics,
implemented in SCALE3 ABSPACK scaling algorithm.
;
_exptl_crystal_colour colourless
_exptl_crystal_colour_primary colourless
_exptl_crystal_density_diffrn 1.097
_exptl_crystal_description block
_exptl_crystal_F_000 1200
_exptl_crystal_size_max 0.12
_exptl_crystal_size_mid 0.07
_exptl_crystal_size_min 0.04
_refine_diff_density_max 0.384
_refine_diff_density_min -0.296
_refine_diff_density_rms 0.049
_refine_ls_abs_structure_details
;
 Refined as an inversion twin.
;
_refine_ls_abs_structure_Flack 0.0(4)
_refine_ls_extinction_method none
_refine_ls_goodness_of_fit_ref 1.087
_refine_ls_hydrogen_treatment constr
_refine_ls_matrix_type full
_refine_ls_number_parameters 246
_refine_ls_number_reflns 3522
_refine_ls_number_restraints 32
_refine_ls_restrained_S_all 1.164
_refine_ls_R_factor_all 0.0646
_refine_ls_R_factor_gt 0.0596
_refine_ls_shift/su_max 0.002
_refine_ls_shift/su_mean 0.000
_refine_ls_structure_factor_coef Fsqd
_refine_ls_weighting_details 'w=1/[\s^2^(Fo^2^)+(0.1046P)^2^+0.7782P] where P=(Fo^2^+2Fc^2^)/3'
_refine_ls_weighting_scheme calc
_refine_ls_wR_factor_gt 0.1668
_refine_ls_wR_factor_ref 0.1723
_reflns_Friedel_coverage 0.820
_reflns_Friedel_fraction_full 1.000
_reflns_Friedel_fraction_max 0.998
_reflns_number_gt 3164
_reflns_number_total 3522
_reflns_threshold_expression 'I > 2\s(I)'
_cod_data_source_file d3cc00945a2.cif
_cod_data_source_block IB008_Sarpong
_cod_depositor_comments 'Adding full bibliography for 7131392--7131393.cif.'
_cod_original_cell_volume 3311.31(10)
_cod_database_code 7131392
_shelx_shelxl_version_number 2014/7
_chemical_oxdiff_formula 'C O H'
_shelx_space_group_comment
;
The symmetry employed for this shelxl refinement is uniquely defined
by the following loop, which should always be used as a source of
symmetry information in preference to the above space-group names.
They are only intended as comments.
;
_shelx_estimated_absorpt_t_max 0.977
_shelx_estimated_absorpt_t_min 0.933
_olex2_refinement_description
;
1. Twinned data refinement
 Scales: 1.0(4)
 0.0(4)
2. Fixed Uiso
 At 1.2 times of:
  All C(H) groups, All C(H,H) groups
 At 1.5 times of:
  All C(H,H,H) groups, All O(H) groups
3. Restrained distances
 C7B-C8B
 1.5 with sigma of 0.01
4. Rigid body (RIGU) restrains
 C1B, C2B, C3B, C9B, C10B
 with sigma for 1-2 distances of 0.004 and sigma for 1-3 distances of 0.004
5. Others
 Fixed Sof: O1B(0.5) H1B(0.5) O2B(0.5) H2B(0.5) C1B(0.5) C2B(0.5) H2BA(0.5)
 C3B(0.5) H3B(0.5) C4B(0.5) C5B(0.5) H5BA(0.5) H5BB(0.5) H5BC(0.5) C6B(0.5)
 H6BA(0.5) H6BB(0.5) H6BC(0.5) C7B(0.5) H7B(0.5) C8B(0.5) H8BA(0.5) H8BB(0.5)
 C9B(0.5) H9B(0.5) C10B(0.5) H10B(0.5) C11B(0.5) H11D(0.5) H11E(0.5) H11F(0.5)
6.a Ternary CH refined with riding coordinates:
 C2A(H2AA), C3A(H3A), C7A(H7A), C9A(H9A), C10A(H10A), C2B(H2BA), C3B(H3B),
 C7B(H7B), C9B(H9B), C10B(H10B)
6.b Secondary CH2 refined with riding coordinates:
 C8A(H8AA,H8AB), C8B(H8BA,H8BB)
6.c Idealised Me refined as rotating group:
 C5A(H5AA,H5AB,H5AC), C6A(H6AA,H6AB,H6AC), C11A(H11A,H11B,H11C), C5B(H5BA,H5BB,
 H5BC), C6B(H6BA,H6BB,H6BC), C11B(H11D,H11E,H11F)
6.d Idealised tetrahedral OH refined as rotating group:
 O1A(H1A), O2A(H2A), O1B(H1B), O2B(H2B)
;
_smtbx_masks_void_probe_radius 1.2
_smtbx_masks_void_truncation_radius 1.2
_olex2_submission_special_instructions 'No special instructions were received'
_oxdiff_exptl_absorpt_empirical_details
;
Empirical correction (ABSPACK) includes:
- Absorption correction using spherical harmonics
- Frame scaling
;
_oxdiff_exptl_absorpt_empirical_full_max 1.931
_oxdiff_exptl_absorpt_empirical_full_min 0.592

loop_
_space_group_symop_operation_xyz
'x, y, z'
'-x, -y, z'
'-y+1/2, x+1/2, z+1/2'
'y+1/2, -x+1/2, z+1/2'
'x+1/2, -y+1/2, z+1/2'
'-x+1/2, y+1/2, z+1/2'
'-y, -x, z'
'y, x, z'

loop_
_atom_site_label
_atom_site_type_symbol
_atom_site_fract_x
_atom_site_fract_y
_atom_site_fract_z
_atom_site_U_iso_or_equiv
_atom_site_adp_type
_atom_site_occupancy
_atom_site_site_symmetry_order
_atom_site_calc_flag
_atom_site_refinement_flags_posn
_atom_site_refinement_flags_adp
_atom_site_refinement_flags_occupancy
_atom_site_disorder_assembly
_atom_site_disorder_group
O1A O 0.37755(10) 0.14647(10) 0.3552(4) 0.0476(6) Uani 1 1 d . . . . .
H1A H 0.3486 0.1510 0.2750 0.071 Uiso 1 1 calc R U . . .
O2A O 0.58272(10) 0.14931(9) 0.2226(4) 0.0465(6) Uani 1 1 d . . . . .
H2A H 0.5885 0.1154 0.2606 0.070 Uiso 1 1 calc R U . . .
C1A C 0.48223(13) 0.13808(13) 0.3437(6) 0.0418(7) Uani 1 1 d . . . . .
C2A C 0.42772(13) 0.15542(13) 0.2229(6) 0.0413(7) Uani 1 1 d . . . . .
H2AA H 0.4243 0.1313 0.0859 0.050 Uiso 1 1 calc R U . . .
C3A C 0.43876(15) 0.21675(14) 0.1467(6) 0.0484(8) Uani 1 1 d . . . . .
H3A H 0.4202 0.2284 0.0035 0.058 Uiso 1 1 calc R U . . .
C4A C 0.43979(17) 0.26255(16) 0.3356(8) 0.0588(9) Uani 1 1 d . . . . .
C5A C 0.4460(2) 0.32151(17) 0.2286(11) 0.0825(15) Uani 1 1 d . . . . .
H5AA H 0.4777 0.3210 0.1220 0.124 Uiso 1 1 calc R U . . .
H5AB H 0.4536 0.3497 0.3453 0.124 Uiso 1 1 calc R U . . .
H5AC H 0.4108 0.3314 0.1502 0.124 Uiso 1 1 calc R U . . .
C6A C 0.39447(19) 0.26567(19) 0.5163(8) 0.0697(12) Uani 1 1 d . . . . .
H6AA H 0.3585 0.2781 0.4501 0.105 Uiso 1 1 calc R U . . .
H6AB H 0.4062 0.2929 0.6314 0.105 Uiso 1 1 calc R U . . .
H6AC H 0.3895 0.2281 0.5840 0.105 Uiso 1 1 calc R U . . .
C7A C 0.49942(18) 0.23846(16) 0.3949(8) 0.0596(10) Uani 1 1 d . . . . .
H7A H 0.5283 0.2666 0.4477 0.072 Uiso 1 1 calc R U . . .
C8A C 0.49615(15) 0.18235(16) 0.5240(6) 0.0519(8) Uani 1 1 d . . . . .
H8AA H 0.4659 0.1838 0.6390 0.062 Uiso 1 1 calc R U . . .
H8AB H 0.5328 0.1737 0.5974 0.062 Uiso 1 1 calc R U . . .
C9A C 0.50560(16) 0.21736(14) 0.1476(8) 0.0514(8) Uani 1 1 d . . . . .
H9A H 0.5254 0.2428 0.0386 0.062 Uiso 1 1 calc R U . . .
C10A C 0.52427(13) 0.15619(13) 0.1596(6) 0.0418(7) Uani 1 1 d . . . . .
H10A H 0.5160 0.1360 0.0162 0.050 Uiso 1 1 calc R U . . .
C11A C 0.48575(15) 0.07710(15) 0.4204(7) 0.0480(8) Uani 1 1 d . . . . .
H11A H 0.4611 0.0717 0.5508 0.072 Uiso 1 1 calc R U . . .
H11B H 0.5251 0.0681 0.4610 0.072 Uiso 1 1 calc R U . . .
H11C H 0.4734 0.0519 0.2993 0.072 Uiso 1 1 calc R U . . .
O1B O 0.7883(3) 0.3492(3) 0.5333(12) 0.0456(15) Uani 0.5 1 d . . P A -1
H1B H 0.7992 0.3762 0.4520 0.068 Uiso 0.5 1 calc R U P A -1
O2B O 0.6600(3) 0.1886(3) 0.4887(13) 0.0497(16) Uani 0.5 1 d . . P A -1
H2B H 0.6315 0.1802 0.4111 0.075 Uiso 0.5 1 calc R U P A -1
C1B C 0.7358(15) 0.2596(14) 0.5294(10) 0.043(3) Uani 0.5 1 d . U P A -1
C2B C 0.7435(6) 0.3198(9) 0.425(4) 0.043(3) Uani 0.5 1 d . U P A -1
H2BA H 0.7523 0.3160 0.2623 0.052 Uiso 0.5 1 calc R U P A -1
C3B C 0.6841(4) 0.3463(4) 0.4538(16) 0.051(2) Uani 0.5 1 d . U P A -1
H3B H 0.6718 0.3738 0.3358 0.061 Uiso 0.5 1 calc R U P A -1
C4B C 0.6671(4) 0.3609(3) 0.6975(16) 0.0599(19) Uani 0.5 1 d . . P A -1
C5B C 0.7037(4) 0.3945(3) 0.8479(16) 0.0607(19) Uani 0.5 1 d . . P A -1
H5BA H 0.7410 0.3762 0.8602 0.091 Uiso 0.5 1 calc R U P A -1
H5BB H 0.6861 0.3967 0.9961 0.091 Uiso 0.5 1 calc R U P A -1
H5BC H 0.7083 0.4329 0.7872 0.091 Uiso 0.5 1 calc R U P A -1
C6B C 0.605(2) 0.389(2) 0.695(2) 0.088(7) Uani 0.5 1 d . . P A -1
H6BA H 0.6054 0.4239 0.6065 0.132 Uiso 0.5 1 calc R U P A -1
H6BB H 0.5931 0.3977 0.8487 0.132 Uiso 0.5 1 calc R U P A -1
H6BC H 0.5776 0.3621 0.6292 0.132 Uiso 0.5 1 calc R U P A -1
C7B C 0.6598(3) 0.2961(3) 0.7383(15) 0.0554(17) Uani 0.5 1 d D . P A -1
H7B H 0.6328 0.2815 0.8537 0.066 Uiso 0.5 1 calc R U P A -1
C8B C 0.7326(3) 0.2878(3) 0.7689(12) 0.0455(16) Uani 0.5 1 d D . P A -1
H8BA H 0.7535 0.3242 0.7803 0.055 Uiso 0.5 1 calc R U P A -1
H8BB H 0.7433 0.2618 0.8919 0.055 Uiso 0.5 1 calc R U P A -1
C9B C 0.6465(4) 0.2902(4) 0.4810(19) 0.057(2) Uani 0.5 1 d . U P A -1
H9B H 0.6060 0.2909 0.4303 0.068 Uiso 0.5 1 calc R U P A -1
C10B C 0.6838(10) 0.2416(6) 0.411(4) 0.049(3) Uani 0.5 1 d . U P A -1
H10B H 0.6897 0.2412 0.2449 0.059 Uiso 0.5 1 calc R U P A -1
C11B C 0.7823(8) 0.2166(6) 0.4996(11) 0.0596(18) Uani 0.5 1 d . . P A -1
H11D H 0.7952 0.2169 0.3438 0.089 Uiso 0.5 1 calc R U P A -1
H11E H 0.7679 0.1787 0.5375 0.089 Uiso 0.5 1 calc R U P A -1
H11F H 0.8142 0.2261 0.5982 0.089 Uiso 0.5 1 calc R U P A -1

loop_
_atom_site_aniso_label
_atom_site_aniso_U_11
_atom_site_aniso_U_22
_atom_site_aniso_U_33
_atom_site_aniso_U_23
_atom_site_aniso_U_13
_atom_site_aniso_U_12
O1A 0.0426(11) 0.0543(13) 0.0457(12) 0.0051(11) -0.0020(10) 0.0097(10)
O2A 0.0459(12) 0.0437(11) 0.0500(13) -0.0022(10) -0.0035(10) 0.0049(9)
C1A 0.0456(16) 0.0393(15) 0.0406(15) 0.0020(13) -0.0023(14) 0.0066(12)
C2A 0.0449(15) 0.0407(15) 0.0383(14) 0.0011(12) 0.0002(13) 0.0065(12)
C3A 0.0567(19) 0.0421(16) 0.0463(16) 0.0014(14) -0.0044(16) 0.0117(14)
C4A 0.069(2) 0.0438(18) 0.064(2) -0.0107(17) -0.006(2) 0.0133(15)
C5A 0.092(3) 0.0417(19) 0.114(4) -0.005(2) -0.010(3) 0.0137(19)
C6A 0.072(3) 0.069(3) 0.068(2) -0.026(2) -0.012(2) 0.031(2)
C7A 0.063(2) 0.0437(18) 0.072(3) -0.0156(18) -0.0106(19) 0.0075(15)
C8A 0.0502(18) 0.064(2) 0.0421(17) -0.0106(16) -0.0068(15) 0.0141(15)
C9A 0.060(2) 0.0358(16) 0.059(2) 0.0025(15) -0.0027(17) 0.0026(14)
C10A 0.0461(16) 0.0383(15) 0.0410(15) 0.0005(13) -0.0038(13) 0.0028(12)
C11A 0.0427(16) 0.0466(17) 0.0545(18) 0.0105(14) -0.0019(15) 0.0059(13)
O1B 0.040(3) 0.052(3) 0.045(3) 0.011(3) -0.002(3) -0.018(3)
O2B 0.055(4) 0.047(4) 0.046(4) 0.005(3) -0.009(3) -0.025(3)
C1B 0.052(9) 0.035(5) 0.042(2) 0.002(4) -0.005(5) -0.006(4)
C2B 0.044(7) 0.044(5) 0.041(5) 0.006(3) -0.006(5) -0.004(5)
C3B 0.043(4) 0.042(4) 0.067(5) 0.009(3) -0.006(3) -0.001(3)
C4B 0.063(4) 0.047(3) 0.069(5) -0.005(4) 0.006(4) -0.007(3)
C5B 0.077(5) 0.041(3) 0.064(4) -0.003(3) 0.008(4) -0.012(3)
C6B 0.071(15) 0.061(10) 0.132(8) -0.024(13) -0.008(14) -0.004(9)
C7B 0.053(4) 0.046(4) 0.066(4) 0.000(4) 0.012(4) -0.008(3)
C8B 0.042(3) 0.048(3) 0.046(3) 0.002(2) -0.002(2) -0.019(3)
C9B 0.039(4) 0.050(5) 0.081(6) 0.001(4) -0.014(4) -0.011(4)
C10B 0.056(6) 0.043(7) 0.049(6) 0.012(5) 0.000(4) -0.013(5)
C11B 0.088(11) 0.033(7) 0.058(3) -0.006(7) -0.005(10) -0.004(2)

loop_
_atom_type_symbol
_atom_type_description
_atom_type_scat_dispersion_real
_atom_type_scat_dispersion_imag
_atom_type_scat_source
C C 0.0181 0.0091 'International Tables Vol C Tables 4.2.6.8 and 6.1.1.4'
H H 0.0000 0.0000 'International Tables Vol C Tables 4.2.6.8 and 6.1.1.4'
O O 0.0492 0.0322 'International Tables Vol C Tables 4.2.6.8 and 6.1.1.4'

loop_
_geom_angle_atom_site_label_1
_geom_angle_atom_site_label_2
_geom_angle_atom_site_label_3
_geom_angle
_geom_angle_site_symmetry_1
_geom_angle_site_symmetry_3
_geom_angle_publ_flag
C2A O1A H1A 109.5 . . ?
C10A O2A H2A 109.5 . . ?
C2A C1A C8A 109.3(3) . . ?
C2A C1A C10A 97.3(3) . . ?
C8A C1A C10A 100.2(3) . . ?
C11A C1A C2A 116.4(3) . . ?
C11A C1A C8A 114.8(3) . . ?
C11A C1A C10A 116.4(3) . . ?
O1A C2A C1A 113.0(3) . . ?
O1A C2A H2AA 107.6 . . ?
O1A C2A C3A 116.1(3) . . ?
C1A C2A H2AA 107.6 . . ?
C1A C2A C3A 104.4(3) . . ?
C3A C2A H2AA 107.6 . . ?
C2A C3A H3A 116.0 . . ?
C2A C3A C4A 115.9(3) . . ?
C2A C3A C9A 100.2(2) . . ?
C4A C3A H3A 116.0 . . ?
C4A C3A C9A 88.6(3) . . ?
C9A C3A H3A 116.0 . . ?
C5A C4A C3A 108.9(4) . . ?
C5A C4A C7A 109.8(4) . . ?
C6A C4A C3A 122.5(3) . . ?
C6A C4A C5A 108.7(4) . . ?
C6A C4A C7A 119.3(4) . . ?
C7A C4A C3A 85.8(3) . . ?
C4A C5A H5AA 109.5 . . ?
C4A C5A H5AB 109.5 . . ?
C4A C5A H5AC 109.5 . . ?
H5AA C5A H5AB 109.5 . . ?
H5AA C5A H5AC 109.5 . . ?
H5AB C5A H5AC 109.5 . . ?
C4A C6A H6AA 109.5 . . ?
C4A C6A H6AB 109.5 . . ?
C4A C6A H6AC 109.5 . . ?
H6AA C6A H6AB 109.5 . . ?
H6AA C6A H6AC 109.5 . . ?
H6AB C6A H6AC 109.5 . . ?
C4A C7A H7A 116.4 . . ?
C4A C7A C9A 89.1(3) . . ?
C8A C7A C4A 112.6(3) . . ?
C8A C7A H7A 116.4 . . ?
C8A C7A C9A 102.0(3) . . ?
C9A C7A H7A 116.4 . . ?
C1A C8A H8AA 111.0 . . ?
C1A C8A H8AB 111.0 . . ?
C7A C8A C1A 104.0(3) . . ?
C7A C8A H8AA 111.0 . . ?
C7A C8A H8AB 111.0 . . ?
H8AA C8A H8AB 109.0 . . ?
C3A C9A H9A 117.9 . . ?
C7A C9A C3A 85.0(3) . . ?
C7A C9A H9A 117.9 . . ?
C10A C9A C3A 106.4(3) . . ?
C10A C9A C7A 106.5(3) . . ?
C10A C9A H9A 117.9 . . ?
O2A C10A C1A 113.4(3) . . ?
O2A C10A C9A 113.6(3) . . ?
O2A C10A H10A 110.9 . . ?
C1A C10A H10A 110.9 . . ?
C9A C10A C1A 96.4(3) . . ?
C9A C10A H10A 110.9 . . ?
C1A C11A H11A 109.5 . . ?
C1A C11A H11B 109.5 . . ?
C1A C11A H11C 109.5 . . ?
H11A C11A H11B 109.5 . . ?
H11A C11A H11C 109.5 . . ?
H11B C11A H11C 109.5 . . ?
C2B O1B H1B 109.5 . . ?
C10B O2B H2B 109.5 . . ?
C2B C1B C8B 89.2(19) . . ?
C10B C1B C2B 99.5(6) . . ?
C10B C1B C8B 121.1(19) . . ?
C10B C1B C11B 111(2) . . ?
C11B C1B C2B 119(3) . . ?
C11B C1B C8B 115.2(11) . . ?
O1B C2B C1B 110.3(19) . . ?
O1B C2B H2BA 109.5 . . ?
O1B C2B C3B 115.2(15) . . ?
C1B C2B H2BA 109.5 . . ?
C3B C2B C1B 102.7(13) . . ?
C3B C2B H2BA 109.5 . . ?
C2B C3B H3B 116.5 . . ?
C2B C3B C4B 115.4(11) . . ?
C2B C3B C9B 100.3(10) . . ?
C4B C3B H3B 116.5 . . ?
C4B C3B C9B 86.8(8) . . ?
C9B C3B H3B 116.5 . . ?
C3B C4B C6B 108.6(8) . . ?
C3B C4B C7B 87.7(6) . . ?
C5B C4B C3B 122.8(7) . . ?
C5B C4B C6B 108.6(18) . . ?
C5B C4B C7B 119.6(8) . . ?
C7B C4B C6B 108(2) . . ?
C4B C5B H5BA 109.5 . . ?
C4B C5B H5BB 109.5 . . ?
C4B C5B H5BC 109.5 . . ?
H5BA C5B H5BB 109.5 . . ?
H5BA C5B H5BC 109.5 . . ?
H5BB C5B H5BC 109.5 . . ?
C4B C6B H6BA 109.5 . . ?
C4B C6B H6BB 109.5 . . ?
C4B C6B H6BC 109.5 . . ?
H6BA C6B H6BB 109.5 . . ?
H6BA C6B H6BC 109.5 . . ?
H6BB C6B H6BC 109.5 . . ?
C4B C7B H7B 121.1 . . ?
C4B C7B C8B 91.1(5) . . ?
C4B C7B C9B 87.4(7) . . ?
C8B C7B H7B 121.1 . . ?
C9B C7B H7B 121.1 . . ?
C9B C7B C8B 106.9(6) . . ?
C1B C8B C7B 90.0(12) . . ?
C1B C8B H8BA 113.6 . . ?
C1B C8B H8BB 113.6 . . ?
C7B C8B H8BA 113.6 . . ?
C7B C8B H8BB 113.6 . . ?
H8BA C8B H8BB 110.9 . . ?
C3B C9B H9B 119.0 . . ?
C7B C9B C3B 85.2(7) . . ?
C7B C9B H9B 119.0 . . ?
C10B C9B C3B 106.0(11) . . ?
C10B C9B C7B 103.0(11) . . ?
C10B C9B H9B 119.0 . . ?
O2B C10B C1B 114(2) . . ?
O2B C10B C9B 109.8(16) . . ?
O2B C10B H10B 111.4 . . ?
C1B C10B C9B 97.5(11) . . ?
C1B C10B H10B 111.4 . . ?
C9B C10B H10B 111.4 . . ?
C1B C11B H11D 109.5 . . ?
C1B C11B H11E 109.5 . . ?
C1B C11B H11F 109.5 . . ?
H11D C11B H11E 109.5 . . ?
H11D C11B H11F 109.5 . . ?
H11E C11B H11F 109.5 . . ?

loop_
_geom_bond_atom_site_label_1
_geom_bond_atom_site_label_2
_geom_bond_distance
_geom_bond_site_symmetry_2
_geom_bond_publ_flag
O1A H1A 0.8400 . ?
O1A C2A 1.437(4) . ?
O2A H2A 0.8400 . ?
O2A C10A 1.435(4) . ?
C1A C2A 1.528(4) . ?
C1A C8A 1.534(5) . ?
C1A C10A 1.540(5) . ?
C1A C11A 1.509(4) . ?
C2A H2AA 1.0000 . ?
C2A C3A 1.535(5) . ?
C3A H3A 1.0000 . ?
C3A C4A 1.561(5) . ?
C3A C9A 1.573(5) . ?
C4A C5A 1.535(6) . ?
C4A C6A 1.520(6) . ?
C4A C7A 1.554(5) . ?
C5A H5AA 0.9800 . ?
C5A H5AB 0.9800 . ?
C5A H5AC 0.9800 . ?
C6A H6AA 0.9800 . ?
C6A H6AB 0.9800 . ?
C6A H6AC 0.9800 . ?
C7A H7A 1.0000 . ?
C7A C8A 1.532(6) . ?
C7A C9A 1.567(6) . ?
C8A H8AA 0.9900 . ?
C8A H8AB 0.9900 . ?
C9A H9A 1.0000 . ?
C9A C10A 1.507(4) . ?
C10A H10A 1.0000 . ?
C11A H11A 0.9800 . ?
C11A H11B 0.9800 . ?
C11A H11C 0.9800 . ?
O1B H1B 0.8400 . ?
O1B C2B 1.42(2) . ?
O2B H2B 0.8400 . ?
O2B C10B 1.45(2) . ?
C1B C2B 1.56(4) . ?
C1B C8B 1.581(15) . ?
C1B C10B 1.48(4) . ?
C1B C11B 1.501(9) . ?
C2B H2BA 1.0000 . ?
C2B C3B 1.540(15) . ?
C3B H3B 1.0000 . ?
C3B C4B 1.550(13) . ?
C3B C9B 1.598(16) . ?
C4B C5B 1.474(12) . ?
C4B C6B 1.61(3) . ?
C4B C7B 1.553(10) . ?
C5B H5BA 0.9800 . ?
C5B H5BB 0.9800 . ?
C5B H5BC 0.9800 . ?
C6B H6BA 0.9800 . ?
C6B H6BB 0.9800 . ?
C6B H6BC 0.9800 . ?
C7B H7B 1.0000 . ?
C7B C8B 1.732(8) . ?
C7B C9B 1.577(14) . ?
C8B H8BA 0.9900 . ?
C8B H8BB 0.9900 . ?
C9B H9B 1.0000 . ?
C9B C10B 1.503(18) . ?
C10B H10B 1.0000 . ?
C11B H11D 0.9800 . ?
C11B H11E 0.9800 . ?
C11B H11F 0.9800 . ?

loop_
_geom_torsion_atom_site_label_1
_geom_torsion_atom_site_label_2
_geom_torsion_atom_site_label_3
_geom_torsion_atom_site_label_4
_geom_torsion
_geom_torsion_site_symmetry_1
_geom_torsion_site_symmetry_2
_geom_torsion_site_symmetry_3
_geom_torsion_site_symmetry_4
_geom_torsion_publ_flag
O1A C2A C3A C4A 53.8(4) . . . . ?
O1A C2A C3A C9A 147.3(3) . . . . ?
C1A C2A C3A C4A -71.3(3) . . . . ?
C1A C2A C3A C9A 22.1(3) . . . . ?
C2A C1A C8A C7A -56.4(3) . . . . ?
C2A C1A C10A O2A 176.1(2) . . . . ?
C2A C1A C10A C9A 57.0(3) . . . . ?
C2A C3A C4A C5A -175.1(3) . . . . ?
C2A C3A C4A C6A -46.9(5) . . . . ?
C2A C3A C4A C7A 75.4(3) . . . . ?
C2A C3A C9A C7A -91.0(3) . . . . ?
C2A C3A C9A C10A 14.8(4) . . . . ?
C3A C4A C7A C8A -77.3(4) . . . . ?
C3A C4A C7A C9A 25.3(3) . . . . ?
C3A C9A C10A O2A -164.0(3) . . . . ?
C3A C9A C10A C1A -45.0(4) . . . . ?
C4A C3A C9A C7A 25.1(3) . . . . ?
C4A C3A C9A C10A 130.9(3) . . . . ?
C4A C7A C8A C1A 77.2(4) . . . . ?
C4A C7A C9A C3A -25.2(3) . . . . ?
C4A C7A C9A C10A -130.9(3) . . . . ?
C5A C4A C7A C8A 174.1(4) . . . . ?
C5A C4A C7A C9A -83.3(4) . . . . ?
C6A C4A C7A C8A 47.9(5) . . . . ?
C6A C4A C7A C9A 150.5(4) . . . . ?
C7A C9A C10A O2A -74.4(4) . . . . ?
C7A C9A C10A C1A 44.6(3) . . . . ?
C8A C1A C2A O1A -73.9(3) . . . . ?
C8A C1A C2A C3A 53.2(3) . . . . ?
C8A C1A C10A O2A 64.9(3) . . . . ?
C8A C1A C10A C9A -54.2(3) . . . . ?
C8A C7A C9A C3A 87.7(3) . . . . ?
C8A C7A C9A C10A -18.0(4) . . . . ?
C9A C3A C4A C5A 84.3(4) . . . . ?
C9A C3A C4A C6A -147.5(4) . . . . ?
C9A C3A C4A C7A -25.2(3) . . . . ?
C9A C7A C8A C1A -16.8(4) . . . . ?
C10A C1A C2A O1A -177.5(2) . . . . ?
C10A C1A C2A C3A -50.4(3) . . . . ?
C10A C1A C8A C7A 45.1(3) . . . . ?
C11A C1A C2A O1A 58.2(4) . . . . ?
C11A C1A C2A C3A -174.7(3) . . . . ?
C11A C1A C8A C7A 170.7(3) . . . . ?
C11A C1A C10A O2A -59.6(4) . . . . ?
C11A C1A C10A C9A -178.7(3) . . . . ?
O1B C2B C3B C4B -49.8(16) . . . . ?
O1B C2B C3B C9B -141.1(13) . . . . ?
C1B C2B C3B C4B 70.2(16) . . . . ?
C1B C2B C3B C9B -21.2(16) . . . . ?
C2B C1B C8B C7B 88.2(13) . . . . ?
C2B C1B C10B O2B -172.8(18) . . . . ?
C2B C1B C10B C9B -56.9(11) . . . . ?
C2B C3B C4B C5B 51.1(13) . . . . ?
C2B C3B C4B C6B 179(3) . . . . ?
C2B C3B C4B C7B -73.1(10) . . . . ?
C2B C3B C9B C7B 88.8(11) . . . . ?
C2B C3B C9B C10B -13.4(19) . . . . ?
C3B C4B C7B C8B 79.6(6) . . . . ?
C3B C4B C7B C9B -27.2(6) . . . . ?
C3B C9B C10B O2B 163.6(13) . . . . ?
C3B C9B C10B C1B 44.2(18) . . . . ?
C4B C3B C9B C7B -26.5(6) . . . . ?
C4B C3B C9B C10B -128.6(12) . . . . ?
C4B C7B C8B C1B -105.3(14) . . . . ?
C4B C7B C9B C3B 26.4(6) . . . . ?
C4B C7B C9B C10B 131.8(10) . . . . ?
C5B C4B C7B C8B -47.2(9) . . . . ?
C5B C4B C7B C9B -154.1(8) . . . . ?
C6B C4B C7B C8B -171.6(8) . . . . ?
C6B C4B C7B C9B 81.5(9) . . . . ?
C7B C9B C10B O2B 74.9(15) . . . . ?
C7B C9B C10B C1B -44.5(17) . . . . ?
C8B C1B C2B O1B 51.9(17) . . . . ?
C8B C1B C2B C3B -71.3(17) . . . . ?
C8B C1B C10B O2B -78(2) . . . . ?
C8B C1B C10B C9B 38(2) . . . . ?
C8B C7B C9B C3B -63.9(7) . . . . ?
C8B C7B C9B C10B 41.4(11) . . . . ?
C9B C3B C4B C5B 151.0(8) . . . . ?
C9B C3B C4B C6B -81(2) . . . . ?
C9B C3B C4B C7B 26.8(6) . . . . ?
C9B C7B C8B C1B -17.7(15) . . . . ?
C10B C1B C2B O1B 173.4(17) . . . . ?
C10B C1B C2B C3B 50.1(8) . . . . ?
C10B C1B C8B C7B -12(2) . . . . ?
C11B C1B C2B O1B -67(2) . . . . ?
C11B C1B C2B C3B 170.1(18) . . . . ?
C11B C1B C8B C7B -150(3) . . . . ?
C11B C1B C10B O2B 61(2) . . . . ?
C11B C1B C10B C9B 177.3(17) . . . . ?

loop_
_twin_individual_id
_twin_individual_mass_fraction_refined
1 1.0(4)
2 0.0(4)

loop_
_smtbx_masks_void_nr
_smtbx_masks_void_average_x
_smtbx_masks_void_average_y
_smtbx_masks_void_average_z
_smtbx_masks_void_volume
_smtbx_masks_void_count_electrons
_smtbx_masks_void_content
1 0.000 0.000 -0.242 254.4 35.8 ?
2 0.500 0.500 -0.876 254.4 35.8 ?
